data_7122950
loop_
_publ_author_name
'Wang, Huan'
'Li, Yiru'
'Zhang, Yiyao'
'Mei, Ju'
'Su, Jianhua'

_publ_section_title
;
 A new strategy for achieving single-molecular white-light emission: using
 vibration-induced emission (VIE) plus aggregation-induced emission (AIE)
 mechanisms as a two-pronged approach.
;
_journal_issue 13
_journal_name_full 'Chemical communications (Cambridge, England)'
_journal_page_first 1879
_journal_paper_doi 10.1039/c8cc08513g
_journal_volume 55
_journal_year 2019
_chemical_formula_sum 'C53 H38 Cl2 N2'
_chemical_formula_weight 773.75
_chemical_name_systematic
; 
 ? 
;
_space_group_crystal_system triclinic
_space_group_IT_number 2
_space_group_name_Hall '-P 1'
_space_group_name_H-M_alt 'P -1'
_symmetry_space_group_name_Hall '-P 1'
_symmetry_space_group_name_H-M 'P -1'
_atom_sites_solution_hydrogens geom
_audit_creation_method SHELXL-2013
_audit_update_record
;
2018-10-24 deposited with the CCDC.
2019-01-02 downloaded from the CCDC.
;
_cell_angle_alpha 69.381(3)
_cell_angle_beta 75.821(3)
_cell_angle_gamma 87.618(3)
_cell_formula_units_Z 2
_cell_length_a 9.4773(9)
_cell_length_b 13.6425(13)
_cell_length_c 17.4442(17)
_cell_measurement_reflns_used 9902
_cell_measurement_temperature 296(2)
_cell_measurement_theta_max 54.438
_cell_measurement_theta_min 5.149
_cell_volume 2044.2(3)
_computing_cell_refinement 'Bruker SAINT'
_computing_data_collection 'Bruker APEX2'
_computing_data_reduction 'Bruker SAINT'
_computing_molecular_graphics 'Bruker SHELXTL'
_computing_publication_material 'Bruker SHELXTL'
_computing_structure_refinement 'SHELXL-2013 (Sheldrick, 2013)'
_computing_structure_solution 'SHELXS-97 (Sheldrick 2008)'
_diffrn_ambient_temperature 296(2)
_diffrn_measured_fraction_theta_full 0.993
_diffrn_measured_fraction_theta_max 0.993
_diffrn_measurement_device_type 'Bruker APEX-II CCD'
_diffrn_measurement_method '\f and \w scans'
_diffrn_radiation_type MoK\a
_diffrn_radiation_wavelength 0.71073
_diffrn_reflns_av_R_equivalents 0.0424
_diffrn_reflns_av_unetI/netI 0.0318
_diffrn_reflns_Laue_measured_fraction_full 0.993
_diffrn_reflns_Laue_measured_fraction_max 0.993
_diffrn_reflns_limit_h_max 11
_diffrn_reflns_limit_h_min -11
_diffrn_reflns_limit_k_max 16
_diffrn_reflns_limit_k_min -16
_diffrn_reflns_limit_l_max 21
_diffrn_reflns_limit_l_min -21
_diffrn_reflns_number 36399
_diffrn_reflns_point_group_measured_fraction_full 0.993
_diffrn_reflns_point_group_measured_fraction_max 0.993
_diffrn_reflns_theta_full 25.242
_diffrn_reflns_theta_max 25.998
_diffrn_reflns_theta_min 2.574
_exptl_absorpt_coefficient_mu 0.198
_exptl_absorpt_correction_T_max 0.7456
_exptl_absorpt_correction_T_min 0.6721
_exptl_absorpt_correction_type multi-scan
_exptl_absorpt_process_details sadabs
_exptl_crystal_colour colorless
_exptl_crystal_density_diffrn 1.257
_exptl_crystal_description prismatic
_exptl_crystal_F_000 808
_exptl_crystal_size_max 0.200
_exptl_crystal_size_mid 0.170
_exptl_crystal_size_min 0.130
_refine_diff_density_max 0.258
_refine_diff_density_min -0.420
_refine_diff_density_rms 0.031
_refine_ls_extinction_coef 0.041(5)
_refine_ls_extinction_expression Fc^*^=kFc[1+0.001xFc^2^\l^3^/sin(2\q)]^-1/4^
_refine_ls_extinction_method SHELXL
_refine_ls_goodness_of_fit_ref 1.017
_refine_ls_hydrogen_treatment constr
_refine_ls_matrix_type full
_refine_ls_number_parameters 515
_refine_ls_number_reflns 7992
_refine_ls_number_restraints 0
_refine_ls_restrained_S_all 1.017
_refine_ls_R_factor_all 0.0789
_refine_ls_R_factor_gt 0.0540
_refine_ls_shift/su_max 0.000
_refine_ls_shift/su_mean 0.000
_refine_ls_structure_factor_coef Fsqd
_refine_ls_weighting_details 'w=1/[\s^2^(Fo^2^)+(0.0626P)^2^+0.6624P] where P=(Fo^2^+2Fc^2^)/3'
_refine_ls_weighting_scheme calc
_refine_ls_wR_factor_gt 0.1313
_refine_ls_wR_factor_ref 0.1505
_reflns_Friedel_coverage 0.000
_reflns_number_gt 5729
_reflns_number_total 7992
_reflns_threshold_expression 'I > 2\s(I)'
_cod_data_source_file c8cc08513g2.cif
_cod_data_source_block mo_d8v18362_0m
_cod_database_code 7122950
_shelx_space_group_comment
; 
The symmetry employed for this shelxl refinement is uniquely defined 
by the following loop, which should always be used as a source of 
symmetry information in preference to the above space-group names. 
They are only intended as comments. 
;
_shelx_estimated_absorpt_t_min 0.961
_shelx_estimated_absorpt_t_max 0.975
_shelxl_version_number 2013-4

loop_
_space_group_symop_operation_xyz
'x, y, z'
'-x, -y, -z'

loop_
_atom_site_label
_atom_site_type_symbol
_atom_site_fract_x
_atom_site_fract_y
_atom_site_fract_z
_atom_site_U_iso_or_equiv
_atom_site_adp_type
_atom_site_occupancy
_atom_site_site_symmetry_order
_atom_site_calc_flag
_atom_site_refinement_flags_posn
_atom_site_refinement_flags_adp
Cl1 Cl 0.01276(10) 0.61544(9) 0.20674(9) 0.1429(4) Uani 1 1 d . .
Cl2 Cl 0.10837(16) 0.51141(10) 0.08742(9) 0.1662(5) Uani 1 1 d . .
C53 C 0.1124(5) 0.5202(3) 0.1838(3) 0.1454(15) Uani 1 1 d . .
H53A H 0.0771 0.4536 0.2282 0.174 Uiso 1 1 calc R U
H53B H 0.2127 0.5325 0.1834 0.174 Uiso 1 1 calc R U
N1 N 0.48046(18) 1.00352(13) 0.22547(10) 0.0571(4) Uani 1 1 d . .
N2 N 0.53697(17) 0.81817(12) 0.20355(10) 0.0537(4) Uani 1 1 d . .
C1 C 0.3941(2) 0.85917(15) 0.09444(12) 0.0527(5) Uani 1 1 d . .
C2 C 0.4338(2) 0.76677(17) 0.07831(14) 0.0626(5) Uani 1 1 d . .
H2 H 0.4977 0.7231 0.1059 0.075 Uiso 1 1 calc R U
C3 C 0.3787(3) 0.74058(19) 0.02210(15) 0.0735(6) Uani 1 1 d . .
H3 H 0.4060 0.6795 0.0113 0.088 Uiso 1 1 calc R U
C4 C 0.2824(3) 0.8047(2) -0.01879(16) 0.0788(7) Uani 1 1 d . .
H4 H 0.2431 0.7854 -0.0556 0.095 Uiso 1 1 calc R U
C5 C 0.2450(3) 0.8958(2) -0.00539(13) 0.0684(6) Uani 1 1 d . .
H5 H 0.1814 0.9384 -0.0341 0.082 Uiso 1 1 calc R U
C6 C 0.3001(2) 0.92711(16) 0.05081(12) 0.0552(5) Uani 1 1 d . .
C7 C 0.2679(2) 1.02650(16) 0.06362(12) 0.0554(5) Uani 1 1 d . .
C8 C 0.1794(2) 1.09969(19) 0.02006(14) 0.0694(6) Uani 1 1 d . .
H8 H 0.1367 1.0835 -0.0169 0.083 Uiso 1 1 calc R U
C9 C 0.1550(3) 1.1940(2) 0.03104(16) 0.0793(7) Uani 1 1 d . .
H9 H 0.0964 1.2412 0.0015 0.095 Uiso 1 1 calc R U
C10 C 0.2172(3) 1.2195(2) 0.08585(16) 0.0785(7) Uani 1 1 d . .
H10 H 0.2008 1.2840 0.0927 0.094 Uiso 1 1 calc R U
C11 C 0.3027(2) 1.15060(17) 0.12998(14) 0.0674(6) Uani 1 1 d . .
H11 H 0.3438 1.1684 0.1669 0.081 Uiso 1 1 calc R U
C12 C 0.3292(2) 1.05312(16) 0.12015(12) 0.0549(5) Uani 1 1 d . .
C13 C 0.4166(2) 0.97864(15) 0.16749(12) 0.0519(5) Uani 1 1 d . .
C14 C 0.4452(2) 0.88610(15) 0.15597(11) 0.0512(5) Uani 1 1 d . .
C15 C 0.6272(2) 0.96935(16) 0.22103(12) 0.0556(5) Uani 1 1 d . .
C16 C 0.7405(3) 1.02983(18) 0.22192(14) 0.0676(6) Uani 1 1 d . .
H16 H 0.7226 1.0937 0.2296 0.081 Uiso 1 1 calc R U
C17 C 0.8809(3) 0.9944(2) 0.21124(15) 0.0730(7) Uani 1 1 d . .
H17 H 0.9566 1.0341 0.2130 0.088 Uiso 1 1 calc R U
C18 C 0.9091(2) 0.9016(2) 0.19808(14) 0.0700(6) Uani 1 1 d . .
H18 H 1.0036 0.8789 0.1907 0.084 Uiso 1 1 calc R U
C19 C 0.7971(2) 0.84168(17) 0.19576(13) 0.0616(5) Uani 1 1 d . .
H19 H 0.8166 0.7794 0.1855 0.074 Uiso 1 1 calc R U
C20 C 0.6561(2) 0.87470(15) 0.20876(12) 0.0535(5) Uani 1 1 d . .
C21 C 0.3874(2) 0.99340(15) 0.30632(13) 0.0574(5) Uani 1 1 d . .
C22 C 0.2445(3) 0.9556(2) 0.32891(15) 0.0765(7) Uani 1 1 d . .
H22 H 0.2086 0.9357 0.2912 0.092 Uiso 1 1 calc R U
C23 C 0.1541(3) 0.9469(2) 0.40641(17) 0.0910(8) Uani 1 1 d . .
H23 H 0.0580 0.9220 0.4198 0.109 Uiso 1 1 calc R U
C24 C 0.2026(3) 0.9740(2) 0.46292(17) 0.0921(8) Uani 1 1 d . .
H24 H 0.1412 0.9675 0.5152 0.111 Uiso 1 1 calc R U
C25 C 0.3421(4) 1.0107(3) 0.44234(18) 0.0978(9) Uani 1 1 d . .
H25 H 0.3765 1.0290 0.4813 0.117 Uiso 1 1 calc R U
C26 C 0.4366(3) 1.0219(2) 0.36368(16) 0.0826(7) Uani 1 1 d . .
H26 H 0.5319 1.0483 0.3505 0.099 Uiso 1 1 calc R U
C27 C 0.4767(2) 0.72400(14) 0.27024(12) 0.0492(4) Uani 1 1 d . .
C28 C 0.5576(2) 0.66553(15) 0.32592(12) 0.0536(5) Uani 1 1 d . .
H28 H 0.6492 0.6913 0.3224 0.064 Uiso 1 1 calc R U
C29 C 0.5033(2) 0.56995(15) 0.38611(12) 0.0527(5) Uani 1 1 d . .
H29 H 0.5600 0.5319 0.4221 0.063 Uiso 1 1 calc R U
C30 C 0.36630(19) 0.52856(14) 0.39466(12) 0.0484(4) Uani 1 1 d . .
C31 C 0.2831(2) 0.59019(16) 0.34250(13) 0.0554(5) Uani 1 1 d . .
H31 H 0.1891 0.5664 0.3486 0.066 Uiso 1 1 calc R U
C32 C 0.3360(2) 0.68625(16) 0.28147(13) 0.0570(5) Uani 1 1 d . .
H32 H 0.2771 0.7260 0.2476 0.068 Uiso 1 1 calc R U
C33 C 0.31221(19) 0.42255(14) 0.45639(11) 0.0476(4) Uani 1 1 d . .
C34 C 0.1773(2) 0.40933(17) 0.51398(12) 0.0572(5) Uani 1 1 d . .
H34 H 0.1209 0.4671 0.5121 0.069 Uiso 1 1 calc R U
C35 C 0.1254(2) 0.31256(19) 0.57380(13) 0.0641(6) Uani 1 1 d . .
H35 H 0.0343 0.3055 0.6111 0.077 Uiso 1 1 calc R U
C36 C 0.2079(2) 0.22739(18) 0.57803(13) 0.0657(6) Uani 1 1 d . .
H36 H 0.1736 0.1621 0.6184 0.079 Uiso 1 1 calc R U
C37 C 0.3423(2) 0.23843(16) 0.52242(13) 0.0596(5) Uani 1 1 d . .
H37 H 0.3984 0.1801 0.5263 0.072 Uiso 1 1 calc R U
C38 C 0.39670(19) 0.33477(15) 0.46029(12) 0.0492(4) Uani 1 1 d . .
C39 C 0.5412(2) 0.33959(15) 0.40026(12) 0.0514(5) Uani 1 1 d . .
C40 C 0.6559(2) 0.30272(17) 0.43212(14) 0.0595(5) Uani 1 1 d . .
H40 H 0.6406 0.2867 0.4900 0.071 Uiso 1 1 calc R U
C41 C 0.8026(2) 0.28400(16) 0.38836(14) 0.0583(5) Uani 1 1 d . .
C42 C 0.9209(2) 0.2949(2) 0.41838(15) 0.0690(6) Uani 1 1 d . .
H42 H 0.9077 0.3199 0.4627 0.083 Uiso 1 1 calc R U
C43 C 1.0581(3) 0.2694(2) 0.38394(17) 0.0810(7) Uani 1 1 d . .
H43 H 1.1364 0.2778 0.4048 0.097 Uiso 1 1 calc R U
C44 C 1.0789(2) 0.2319(2) 0.31904(18) 0.0802(7) Uani 1 1 d . .
H44 H 1.1710 0.2133 0.2964 0.096 Uiso 1 1 calc R U
C45 C 0.9638(3) 0.2218(2) 0.28764(19) 0.0835(8) Uani 1 1 d . .
H45 H 0.9782 0.1973 0.2429 0.100 Uiso 1 1 calc R U
C46 C 0.8265(2) 0.2476(2) 0.32173(17) 0.0759(7) Uani 1 1 d . .
H46 H 0.7491 0.2404 0.2997 0.091 Uiso 1 1 calc R U
C47 C 0.5486(2) 0.38065(16) 0.30799(13) 0.0548(5) Uani 1 1 d . .
C48 C 0.6514(2) 0.45820(19) 0.25092(14) 0.0712(6) Uani 1 1 d . .
H48 H 0.7169 0.4862 0.2706 0.085 Uiso 1 1 calc R U
C49 C 0.6581(3) 0.4944(2) 0.16577(17) 0.0927(8) Uani 1 1 d . .
H49 H 0.7279 0.5463 0.1286 0.111 Uiso 1 1 calc R U
C50 C 0.5628(4) 0.4545(3) 0.13531(18) 0.1003(9) Uani 1 1 d . .
H50 H 0.5676 0.4788 0.0777 0.120 Uiso 1 1 calc R U
C51 C 0.4603(3) 0.3783(3) 0.19068(18) 0.0926(8) Uani 1 1 d . .
H51 H 0.3952 0.3507 0.1705 0.111 Uiso 1 1 calc R U
C52 C 0.4527(2) 0.3420(2) 0.27628(15) 0.0712(6) Uani 1 1 d . .
H52 H 0.3818 0.2907 0.3131 0.085 Uiso 1 1 calc R U

loop_
_atom_site_aniso_label
_atom_site_aniso_U_11
_atom_site_aniso_U_22
_atom_site_aniso_U_33
_atom_site_aniso_U_23
_atom_site_aniso_U_13
_atom_site_aniso_U_12
Cl1 0.1009(6) 0.1367(8) 0.2318(13) -0.1008(9) -0.0658(7) 0.0378(6)
Cl2 0.1893(12) 0.1364(9) 0.1821(12) -0.0762(9) -0.0295(9) -0.0101(8)
C53 0.173(4) 0.120(3) 0.138(3) -0.046(3) -0.037(3) 0.051(3)
N1 0.0599(10) 0.0587(10) 0.0518(9) -0.0199(8) -0.0114(8) -0.0001(8)
N2 0.0514(9) 0.0496(9) 0.0552(9) -0.0112(7) -0.0144(7) -0.0027(7)
C1 0.0511(11) 0.0536(11) 0.0465(10) -0.0134(9) -0.0046(8) -0.0064(9)
C2 0.0632(13) 0.0621(13) 0.0594(12) -0.0207(10) -0.0097(10) -0.0033(10)
C3 0.0861(16) 0.0673(14) 0.0681(14) -0.0294(12) -0.0101(12) -0.0106(12)
C4 0.0937(18) 0.0821(17) 0.0645(14) -0.0249(13) -0.0245(13) -0.0159(14)
C5 0.0691(14) 0.0772(15) 0.0530(12) -0.0132(11) -0.0170(10) -0.0094(12)
C6 0.0500(11) 0.0634(12) 0.0414(10) -0.0091(9) -0.0038(8) -0.0093(9)
C7 0.0468(10) 0.0613(12) 0.0429(10) -0.0064(9) -0.0012(8) -0.0020(9)
C8 0.0591(13) 0.0806(16) 0.0535(12) -0.0081(11) -0.0103(10) 0.0038(11)
C9 0.0696(15) 0.0755(16) 0.0702(15) -0.0048(13) -0.0104(12) 0.0192(12)
C10 0.0830(16) 0.0637(14) 0.0752(16) -0.0175(12) -0.0081(13) 0.0191(12)
C11 0.0709(14) 0.0607(13) 0.0623(13) -0.0185(11) -0.0071(11) 0.0089(11)
C12 0.0522(11) 0.0547(11) 0.0460(10) -0.0104(9) -0.0017(8) 0.0015(9)
C13 0.0520(11) 0.0541(11) 0.0445(10) -0.0146(8) -0.0062(8) -0.0022(9)
C14 0.0504(10) 0.0513(11) 0.0448(10) -0.0102(8) -0.0085(8) -0.0021(8)
C15 0.0563(11) 0.0569(12) 0.0470(10) -0.0122(9) -0.0083(8) -0.0065(9)
C16 0.0735(15) 0.0633(13) 0.0614(13) -0.0168(10) -0.0132(11) -0.0143(11)
C17 0.0603(14) 0.0802(16) 0.0670(14) -0.0127(12) -0.0104(11) -0.0228(12)
C18 0.0522(12) 0.0794(16) 0.0620(13) -0.0086(12) -0.0067(10) -0.0087(11)
C19 0.0545(12) 0.0634(12) 0.0575(12) -0.0133(10) -0.0083(9) -0.0011(10)
C20 0.0515(11) 0.0531(11) 0.0478(10) -0.0098(9) -0.0086(8) -0.0060(9)
C21 0.0696(13) 0.0499(11) 0.0526(11) -0.0197(9) -0.0131(10) 0.0081(9)
C22 0.0793(16) 0.0839(16) 0.0596(13) -0.0257(12) -0.0027(11) -0.0082(13)
C23 0.0883(18) 0.105(2) 0.0673(16) -0.0288(15) 0.0019(13) -0.0017(15)
C24 0.096(2) 0.108(2) 0.0654(16) -0.0331(15) -0.0067(14) 0.0282(17)
C25 0.118(3) 0.121(2) 0.0778(18) -0.0619(18) -0.0305(17) 0.027(2)
C26 0.0836(17) 0.1005(19) 0.0782(17) -0.0497(15) -0.0195(13) 0.0081(14)
C27 0.0511(10) 0.0457(10) 0.0495(10) -0.0159(8) -0.0112(8) 0.0006(8)
C28 0.0514(11) 0.0546(11) 0.0563(11) -0.0173(9) -0.0180(9) -0.0066(9)
C29 0.0528(11) 0.0529(11) 0.0532(11) -0.0148(9) -0.0198(9) -0.0005(9)
C30 0.0443(10) 0.0508(10) 0.0499(10) -0.0186(8) -0.0096(8) 0.0010(8)
C31 0.0407(10) 0.0596(12) 0.0605(12) -0.0148(10) -0.0119(8) -0.0002(9)
C32 0.0469(10) 0.0577(11) 0.0586(12) -0.0102(9) -0.0147(9) 0.0039(9)
C33 0.0428(9) 0.0524(10) 0.0473(10) -0.0163(8) -0.0122(8) -0.0018(8)
C34 0.0474(11) 0.0654(12) 0.0551(11) -0.0204(10) -0.0069(9) 0.0026(9)
C35 0.0490(11) 0.0797(15) 0.0539(12) -0.0183(11) -0.0011(9) -0.0097(11)
C36 0.0674(13) 0.0638(13) 0.0529(12) -0.0077(10) -0.0072(10) -0.0171(11)
C37 0.0625(12) 0.0520(11) 0.0590(12) -0.0128(9) -0.0150(10) -0.0005(9)
C38 0.0458(10) 0.0527(11) 0.0489(10) -0.0167(8) -0.0123(8) -0.0031(8)
C39 0.0452(10) 0.0525(10) 0.0571(11) -0.0210(9) -0.0110(8) 0.0009(8)
C40 0.0520(11) 0.0654(13) 0.0627(12) -0.0250(10) -0.0140(9) 0.0065(9)
C41 0.0485(11) 0.0614(12) 0.0675(13) -0.0261(10) -0.0145(9) 0.0068(9)
C42 0.0552(12) 0.0877(16) 0.0722(14) -0.0360(13) -0.0197(11) 0.0103(11)
C43 0.0518(13) 0.110(2) 0.0919(18) -0.0455(16) -0.0239(12) 0.0100(13)
C44 0.0483(12) 0.0901(17) 0.107(2) -0.0471(16) -0.0110(12) 0.0106(11)
C45 0.0628(14) 0.0978(19) 0.110(2) -0.0674(17) -0.0135(14) 0.0094(13)
C46 0.0551(13) 0.0916(17) 0.1018(18) -0.0576(15) -0.0226(12) 0.0090(12)
C47 0.0425(10) 0.0639(12) 0.0568(11) -0.0234(10) -0.0069(8) 0.0024(9)
C48 0.0604(13) 0.0831(16) 0.0640(14) -0.0253(12) -0.0031(10) -0.0091(11)
C49 0.0915(19) 0.101(2) 0.0627(15) -0.0167(14) 0.0061(14) -0.0122(16)
C50 0.111(2) 0.128(3) 0.0575(15) -0.0289(17) -0.0185(16) 0.008(2)
C51 0.0872(18) 0.126(2) 0.0781(18) -0.0459(18) -0.0284(15) -0.0018(17)
C52 0.0575(13) 0.0889(16) 0.0684(14) -0.0302(12) -0.0130(10) -0.0045(11)

loop_
_atom_type_symbol
_atom_type_description
_atom_type_scat_dispersion_real
_atom_type_scat_dispersion_imag
_atom_type_scat_source
C C 0.0033 0.0016 'International Tables Vol C Tables 4.2.6.8 and 6.1.1.4'
H H 0.0000 0.0000 'International Tables Vol C Tables 4.2.6.8 and 6.1.1.4'
Cl Cl 0.1484 0.1585 'International Tables Vol C Tables 4.2.6.8 and 6.1.1.4'
N N 0.0061 0.0033 'International Tables Vol C Tables 4.2.6.8 and 6.1.1.4'

loop_
_geom_angle_atom_site_label_1
_geom_angle_atom_site_label_2
_geom_angle_atom_site_label_3
_geom_angle
Cl1 C53 Cl2 114.1(2)
Cl1 C53 H53A 108.7
Cl2 C53 H53A 108.7
Cl1 C53 H53B 108.7
Cl2 C53 H53B 108.7
H53A C53 H53B 107.6
C21 N1 C13 117.19(16)
C21 N1 C15 118.77(16)
C13 N1 C15 111.88(16)
C27 N2 C20 120.30(15)
C27 N2 C14 119.86(15)
C20 N2 C14 112.13(15)
C2 C1 C6 119.95(19)
C2 C1 C14 121.38(19)
C6 C1 C14 118.66(18)
C3 C2 C1 120.3(2)
C3 C2 H2 119.9
C1 C2 H2 119.9
C2 C3 C4 120.3(2)
C2 C3 H3 119.9
C4 C3 H3 119.9
C5 C4 C3 120.4(2)
C5 C4 H4 119.8
C3 C4 H4 119.8
C4 C5 C6 121.6(2)
C4 C5 H5 119.2
C6 C5 H5 119.2
C5 C6 C1 117.5(2)
C5 C6 C7 123.1(2)
C1 C6 C7 119.45(18)
C8 C7 C12 117.7(2)
C8 C7 C6 122.6(2)
C12 C7 C6 119.75(18)
C9 C8 C7 121.4(2)
C9 C8 H8 119.3
C7 C8 H8 119.3
C8 C9 C10 120.3(2)
C8 C9 H9 119.9
C10 C9 H9 119.9
C11 C10 C9 120.3(2)
C11 C10 H10 119.8
C9 C10 H10 119.8
C10 C11 C12 120.6(2)
C10 C11 H11 119.7
C12 C11 H11 119.7
C11 C12 C7 119.7(2)
C11 C12 C13 121.3(2)
C7 C12 C13 118.96(18)
C14 C13 N1 118.65(18)
C14 C13 C12 121.06(18)
N1 C13 C12 120.24(18)
C13 C14 N2 117.40(17)
C13 C14 C1 121.80(18)
N2 C14 C1 120.67(17)
C16 C15 C20 119.5(2)
C16 C15 N1 123.20(19)
C20 C15 N1 117.10(17)
C15 C16 C17 119.6(2)
C15 C16 H16 120.2
C17 C16 H16 120.2
C18 C17 C16 120.7(2)
C18 C17 H17 119.6
C16 C17 H17 119.6
C17 C18 C19 120.1(2)
C17 C18 H18 120.0
C19 C18 H18 120.0
C18 C19 C20 119.7(2)
C18 C19 H19 120.1
C20 C19 H19 120.1
C19 C20 C15 120.36(19)
C19 C20 N2 122.14(19)
C15 C20 N2 117.32(17)
C26 C21 C22 117.8(2)
C26 C21 N1 121.2(2)
C22 C21 N1 121.04(19)
C23 C22 C21 121.2(3)
C23 C22 H22 119.4
C21 C22 H22 119.4
C24 C23 C22 121.1(3)
C24 C23 H23 119.5
C22 C23 H23 119.5
C23 C24 C25 118.8(3)
C23 C24 H24 120.6
C25 C24 H24 120.6
C24 C25 C26 121.7(3)
C24 C25 H25 119.2
C26 C25 H25 119.2
C21 C26 C25 119.5(3)
C21 C26 H26 120.2
C25 C26 H26 120.2
C28 C27 C32 117.86(17)
C28 C27 N2 120.80(16)
C32 C27 N2 121.33(17)
C29 C28 C27 120.59(17)
C29 C28 H28 119.7
C27 C28 H28 119.7
C28 C29 C30 121.97(18)
C28 C29 H29 119.0
C30 C29 H29 119.0
C31 C30 C29 116.95(17)
C31 C30 C33 121.49(16)
C29 C30 C33 121.56(16)
C30 C31 C32 121.85(17)
C30 C31 H31 119.1
C32 C31 H31 119.1
C31 C32 C27 120.56(18)
C31 C32 H32 119.7
C27 C32 H32 119.7
C34 C33 C38 118.55(17)
C34 C33 C30 120.02(17)
C38 C33 C30 121.39(16)
C35 C34 C33 121.7(2)
C35 C34 H34 119.2
C33 C34 H34 119.2
C36 C35 C34 119.80(19)
C36 C35 H35 120.1
C34 C35 H35 120.1
C35 C36 C37 119.76(19)
C35 C36 H36 120.1
C37 C36 H36 120.1
C36 C37 C38 121.8(2)
C36 C37 H37 119.1
C38 C37 H37 119.1
C37 C38 C33 118.43(17)
C37 C38 C39 118.60(18)
C33 C38 C39 122.97(16)
C40 C39 C47 123.41(18)
C40 C39 C38 118.42(18)
C47 C39 C38 118.11(16)
C39 C40 C41 129.1(2)
C39 C40 H40 115.4
C41 C40 H40 115.4
C42 C41 C46 117.8(2)
C42 C41 C40 119.4(2)
C46 C41 C40 122.59(19)
C43 C42 C41 121.3(2)
C43 C42 H42 119.3
C41 C42 H42 119.3
C44 C43 C42 119.9(2)
C44 C43 H43 120.0
C42 C43 H43 120.0
C45 C44 C43 119.7(2)
C45 C44 H44 120.1
C43 C44 H44 120.1
C44 C45 C46 120.5(2)
C44 C45 H45 119.8
C46 C45 H45 119.8
C45 C46 C41 120.7(2)
C45 C46 H46 119.6
C41 C46 H46 119.6
C52 C47 C48 117.6(2)
C52 C47 C39 120.61(18)
C48 C47 C39 121.83(19)
C49 C48 C47 121.1(2)
C49 C48 H48 119.4
C47 C48 H48 119.4
C50 C49 C48 120.5(3)
C50 C49 H49 119.7
C48 C49 H49 119.7
C49 C50 C51 119.1(3)
C49 C50 H50 120.4
C51 C50 H50 120.4
C50 C51 C52 120.6(3)
C50 C51 H51 119.7
C52 C51 H51 119.7
C47 C52 C51 121.0(2)
C47 C52 H52 119.5
C51 C52 H52 119.5

loop_
_geom_bond_atom_site_label_1
_geom_bond_atom_site_label_2
_geom_bond_distance
Cl1 C53 1.679(4)
Cl2 C53 1.737(5)
C53 H53A 0.9700
C53 H53B 0.9700
N1 C21 1.432(3)
N1 C13 1.437(2)
N1 C15 1.441(3)
N2 C27 1.419(2)
N2 C20 1.431(2)
N2 C14 1.432(2)
C1 C2 1.403(3)
C1 C6 1.414(3)
C1 C14 1.438(3)
C2 C3 1.369(3)
C2 H2 0.9300
C3 C4 1.385(4)
C3 H3 0.9300
C4 C5 1.361(4)
C4 H4 0.9300
C5 C6 1.407(3)
C5 H5 0.9300
C6 C7 1.459(3)
C7 C8 1.409(3)
C7 C12 1.411(3)
C8 C9 1.369(4)
C8 H8 0.9300
C9 C10 1.382(4)
C9 H9 0.9300
C10 C11 1.366(3)
C10 H10 0.9300
C11 C12 1.405(3)
C11 H11 0.9300
C12 C13 1.440(3)
C13 C14 1.353(3)
C15 C16 1.387(3)
C15 C20 1.387(3)
C16 C17 1.388(3)
C16 H16 0.9300
C17 C18 1.368(4)
C17 H17 0.9300
C18 C19 1.383(3)
C18 H18 0.9300
C19 C20 1.384(3)
C19 H19 0.9300
C21 C26 1.374(3)
C21 C22 1.382(3)
C22 C23 1.380(3)
C22 H22 0.9300
C23 C24 1.346(4)
C23 H23 0.9300
C24 C25 1.350(4)
C24 H24 0.9300
C25 C26 1.404(4)
C25 H25 0.9300
C26 H26 0.9300
C27 C28 1.392(3)
C27 C32 1.393(3)
C28 C29 1.376(3)
C28 H28 0.9300
C29 C30 1.391(3)
C29 H29 0.9300
C30 C31 1.383(3)
C30 C33 1.486(3)
C31 C32 1.383(3)
C31 H31 0.9300
C32 H32 0.9300
C33 C34 1.392(3)
C33 C38 1.403(3)
C34 C35 1.381(3)
C34 H34 0.9300
C35 C36 1.364(3)
C35 H35 0.9300
C36 C37 1.376(3)
C36 H36 0.9300
C37 C38 1.396(3)
C37 H37 0.9300
C38 C39 1.494(3)
C39 C40 1.341(3)
C39 C47 1.491(3)
C40 C41 1.473(3)
C40 H40 0.9300
C41 C42 1.382(3)
C41 C46 1.385(3)
C42 C43 1.377(3)
C42 H42 0.9300
C43 C44 1.369(4)
C43 H43 0.9300
C44 C45 1.366(3)
C44 H44 0.9300
C45 C46 1.379(3)
C45 H45 0.9300
C46 H46 0.9300
C47 C52 1.379(3)
C47 C48 1.389(3)
C48 C49 1.376(4)
C48 H48 0.9300
C49 C50 1.369(4)
C49 H49 0.9300
C50 C51 1.369(4)
C50 H50 0.9300
C51 C52 1.382(4)
C51 H51 0.9300
C52 H52 0.9300

loop_
_geom_hbond_atom_site_label_D
_geom_hbond_atom_site_label_H
_geom_hbond_atom_site_label_A
_geom_hbond_distance_DH
_geom_hbond_distance_HA
_geom_hbond_distance_DA
_geom_hbond_angle_DHA
_geom_hbond_site_symmetry_A
C19 H19 Cl1 0.93 2.83 3.604(2) 141.5 1_655

loop_
_geom_torsion_atom_site_label_1
_geom_torsion_atom_site_label_2
_geom_torsion_atom_site_label_3
_geom_torsion_atom_site_label_4
_geom_torsion
C6 C1 C2 C3 -1.8(3)
C14 C1 C2 C3 177.14(19)
C1 C2 C3 C4 -0.5(3)
C2 C3 C4 C5 1.9(4)
C3 C4 C5 C6 -1.0(4)
C4 C5 C6 C1 -1.2(3)
C4 C5 C6 C7 177.0(2)
C2 C1 C6 C5 2.6(3)
C14 C1 C6 C5 -176.34(17)
C2 C1 C6 C7 -175.66(17)
C14 C1 C6 C7 5.4(3)
C5 C6 C7 C8 -0.5(3)
C1 C6 C7 C8 177.70(17)
C5 C6 C7 C12 -179.00(18)
C1 C6 C7 C12 -0.9(3)
C12 C7 C8 C9 0.9(3)
C6 C7 C8 C9 -177.68(19)
C7 C8 C9 C10 -0.1(3)
C8 C9 C10 C11 -0.5(4)
C9 C10 C11 C12 0.3(4)
C10 C11 C12 C7 0.5(3)
C10 C11 C12 C13 -178.7(2)
C8 C7 C12 C11 -1.1(3)
C6 C7 C12 C11 177.54(17)
C8 C7 C12 C13 178.15(17)
C6 C7 C12 C13 -3.2(3)
C21 N1 C13 C14 -103.7(2)
C15 N1 C13 C14 38.4(2)
C21 N1 C13 C12 78.9(2)
C15 N1 C13 C12 -138.95(17)
C11 C12 C13 C14 -178.09(18)
C7 C12 C13 C14 2.7(3)
C11 C12 C13 N1 -0.8(3)
C7 C12 C13 N1 179.96(16)
N1 C13 C14 N2 0.6(3)
C12 C13 C14 N2 177.93(16)
N1 C13 C14 C1 -175.27(16)
C12 C13 C14 C1 2.0(3)
C27 N2 C14 C13 109.3(2)
C20 N2 C14 C13 -40.2(2)
C27 N2 C14 C1 -74.8(2)
C20 N2 C14 C1 135.75(18)
C2 C1 C14 C13 174.96(18)
C6 C1 C14 C13 -6.1(3)
C2 C1 C14 N2 -0.8(3)
C6 C1 C14 N2 178.11(16)
C21 N1 C15 C16 -81.1(2)
C13 N1 C15 C16 137.4(2)
C21 N1 C15 C20 103.9(2)
C13 N1 C15 C20 -37.5(2)
C20 C15 C16 C17 -0.5(3)
N1 C15 C16 C17 -175.34(19)
C15 C16 C17 C18 1.4(3)
C16 C17 C18 C19 -0.4(3)
C17 C18 C19 C20 -1.5(3)
C18 C19 C20 C15 2.4(3)
C18 C19 C20 N2 177.31(18)
C16 C15 C20 C19 -1.3(3)
N1 C15 C20 C19 173.79(18)
C16 C15 C20 N2 -176.52(18)
N1 C15 C20 N2 -1.4(3)
C27 N2 C20 C19 76.0(2)
C14 N2 C20 C19 -134.72(19)
C27 N2 C20 C15 -108.9(2)
C14 N2 C20 C15 40.4(2)
C13 N1 C21 C26 -175.8(2)
C15 N1 C21 C26 44.7(3)
C13 N1 C21 C22 3.5(3)
C15 N1 C21 C22 -135.9(2)
C26 C21 C22 C23 0.1(4)
N1 C21 C22 C23 -179.2(2)
C21 C22 C23 C24 -0.7(4)
C22 C23 C24 C25 0.4(5)
C23 C24 C25 C26 0.4(5)
C22 C21 C26 C25 0.7(4)
N1 C21 C26 C25 -179.9(2)
C24 C25 C26 C21 -1.0(5)
C20 N2 C27 C28 -22.5(3)
C14 N2 C27 C28 -169.50(18)
C20 N2 C27 C32 158.42(19)
C14 N2 C27 C32 11.5(3)
C32 C27 C28 C29 4.5(3)
N2 C27 C28 C29 -174.57(18)
C27 C28 C29 C30 -0.8(3)
C28 C29 C30 C31 -3.1(3)
C28 C29 C30 C33 176.30(18)
C29 C30 C31 C32 3.3(3)
C33 C30 C31 C32 -176.09(19)
C30 C31 C32 C27 0.4(3)
C28 C27 C32 C31 -4.3(3)
N2 C27 C32 C31 174.78(18)
C31 C30 C33 C34 -53.2(3)
C29 C30 C33 C34 127.5(2)
C31 C30 C33 C38 129.2(2)
C29 C30 C33 C38 -50.2(3)
C38 C33 C34 C35 -0.4(3)
C30 C33 C34 C35 -178.14(18)
C33 C34 C35 C36 0.9(3)
C34 C35 C36 C37 -0.2(3)
C35 C36 C37 C38 -0.9(3)
C36 C37 C38 C33 1.4(3)
C36 C37 C38 C39 -177.78(19)
C34 C33 C38 C37 -0.7(3)
C30 C33 C38 C37 176.97(17)
C34 C33 C38 C39 178.43(17)
C30 C33 C38 C39 -3.9(3)
C37 C38 C39 C40 -54.0(3)
C33 C38 C39 C40 126.9(2)
C37 C38 C39 C47 123.2(2)
C33 C38 C39 C47 -55.9(3)
C47 C39 C40 C41 -7.0(3)
C38 C39 C40 C41 170.1(2)
C39 C40 C41 C42 149.0(2)
C39 C40 C41 C46 -36.3(4)
C46 C41 C42 C43 -0.6(4)
C40 C41 C42 C43 174.3(2)
C41 C42 C43 C44 -0.4(4)
C42 C43 C44 C45 1.3(4)
C43 C44 C45 C46 -1.0(4)
C44 C45 C46 C41 -0.1(4)
C42 C41 C46 C45 0.9(4)
C40 C41 C46 C45 -173.9(2)
C40 C39 C47 C52 126.6(2)
C38 C39 C47 C52 -50.4(3)
C40 C39 C47 C48 -53.1(3)
C38 C39 C47 C48 129.9(2)
C52 C47 C48 C49 -0.6(4)
C39 C47 C48 C49 179.2(2)
C47 C48 C49 C50 0.0(4)
C48 C49 C50 C51 0.2(5)
C49 C50 C51 C52 0.1(5)
C48 C47 C52 C51 0.9(4)
C39 C47 C52 C51 -178.9(2)
C50 C51 C52 C47 -0.6(4)
